data_1518125
loop_
_publ_author_name
'Grillot, Anne-Laure'
'Le Tiran, Arnaud'
'Shannon, Dean'
'Krueger, Elaine'
'Liao, Yusheng'
'O'Dowd, Hardwin'
'Tang, Qing'
'Ronkin, Steve'
'Wang, Tiansheng'
'Waal, Nathan'
'Li, Pan'
'Lauffer, David'
'Sizensky, Emmanuelle'
'Tanoury, Jerry'
'Perola, Emanuele'
'Grossman, Trudy H.'
'Doyle, Tim'
'Hanzelka, Brian'
'Jones, Steven'
'Dixit, Vaishali'
'Ewing, Nigel'
'Liao, Shengkai'
'Boucher, Brian'
'Jacobs, Marc'
'Bennani, Youssef'
'Charifson, Paul S.'

_publ_section_title
;
 Second-generation antibacterial benzimidazole ureas: discovery of a
 preclinical candidate with reduced metabolic liability.
;
_journal_issue 21
_journal_name_full 'Journal of medicinal chemistry'
_journal_page_first 8792
_journal_page_last 8816
_journal_paper_doi 10.1021/jm500563g
_journal_volume 57
_journal_year 2014
_chemical_formula_sum 'C21 H25 F N6 O3'
_chemical_formula_weight 428.47
_space_group_IT_number 4
_symmetry_cell_setting monoclinic
_symmetry_space_group_name_Hall 'P 2yb'
_symmetry_space_group_name_H-M 'P 1 21 1'
_atom_sites_solution_hydrogens geom
_atom_sites_solution_primary direct
_atom_sites_solution_secondary difmap
_audit_creation_method SHELXL-97
_audit_update_record
;
2010-12-17 # Formatted by publCIF
;
_cell_angle_alpha 90.00
_cell_angle_beta 102.8260(10)
_cell_angle_gamma 90.00
_cell_formula_units_Z 4
_cell_length_a 9.9016(2)
_cell_length_b 10.9184(2)
_cell_length_c 19.2975(4)
_cell_measurement_reflns_used 6639
_cell_measurement_temperature 100(2)
_cell_volume 2034.19(7)
_computing_cell_refinement 'Apex II'
_computing_data_collection 'Apex II'
_computing_data_reduction 'Apex II'
_computing_molecular_graphics Mercury
_computing_publication_material publCIF
_computing_structure_refinement 'SHELXL-97 (Sheldrick, 1997)'
_computing_structure_solution 'SHELXS-97 (Sheldrick, 1990)'
_diffrn_ambient_temperature 100(2)
_diffrn_measured_fraction_theta_full 0.986
_diffrn_measured_fraction_theta_max 0.986
_diffrn_measurement_device_type 'APEX II'
_diffrn_measurement_method '\w and \f scans'
_diffrn_radiation_monochromator graphite
_diffrn_radiation_source 'fine-focus sealed tube'
_diffrn_radiation_type CuK\a
_diffrn_radiation_wavelength 1.54178
_diffrn_reflns_av_R_equivalents 0.0224
_diffrn_reflns_av_sigmaI/netI 0.0275
_diffrn_reflns_limit_h_max 11
_diffrn_reflns_limit_h_min -11
_diffrn_reflns_limit_k_max 12
_diffrn_reflns_limit_k_min -12
_diffrn_reflns_limit_l_max 22
_diffrn_reflns_limit_l_min -21
_diffrn_reflns_number 14666
_diffrn_reflns_theta_full 64.88
_diffrn_reflns_theta_max 64.88
_diffrn_reflns_theta_min 2.35
_diffrn_standards_number 0
_exptl_absorpt_coefficient_mu 0.856
_exptl_absorpt_correction_T_max 0.9193
_exptl_absorpt_correction_T_min 0.8824
_exptl_crystal_density_diffrn 1.399
_exptl_crystal_density_method 'not measured'
_exptl_crystal_description prism
_exptl_crystal_F_000 904
_exptl_crystal_size_max 0.15
_exptl_crystal_size_mid 0.15
_exptl_crystal_size_min 0.10
_refine_diff_density_max 0.183
_refine_diff_density_min -0.186
_refine_diff_density_rms 0.035
_refine_ls_abs_structure_details 'Flack H D (1983), Acta Cryst. A39, 876-881'
_refine_ls_abs_structure_Flack -0.08(12)
_refine_ls_extinction_coef 0.00020(15)
_refine_ls_extinction_expression Fc^*^=kFc[1+0.001xFc^2^\l^3^/sin(2\q)]^-1/4^
_refine_ls_extinction_method SHELXL
_refine_ls_goodness_of_fit_ref 1.021
_refine_ls_hydrogen_treatment mixed
_refine_ls_matrix_type full
_refine_ls_number_parameters 731
_refine_ls_number_reflns 6639
_refine_ls_number_restraints 33
_refine_ls_restrained_S_all 1.018
_refine_ls_R_factor_all 0.0371
_refine_ls_R_factor_gt 0.0338
_refine_ls_shift/su_max 3.400
_refine_ls_shift/su_mean 0.007
_refine_ls_structure_factor_coef Fsqd
_refine_ls_weighting_details 'calc w=1/[\s^2^(Fo^2^)+(0.0546P)^2^+0.3977P] where P=(Fo^2^+2Fc^2^)/3'
_refine_ls_weighting_scheme calc
_refine_ls_wR_factor_gt 0.0851
_refine_ls_wR_factor_ref 0.0871
_reflns_number_gt 6210
_reflns_number_total 6639
_reflns_threshold_expression >2sigma(I)
_cod_data_source_file jm500563g_si_002.cif
_cod_data_source_block vrt-928486
_cod_depositor_comments 'Adding full bibliography for 1518125.cif.'
_cod_database_code 1518125

loop_
_symmetry_equiv_pos_as_xyz
'x, y, z'
'-x, y+1/2, -z'

loop_
_atom_site_label
_atom_site_type_symbol
_atom_site_fract_x
_atom_site_fract_y
_atom_site_fract_z
_atom_site_U_iso_or_equiv
_atom_site_adp_type
_atom_site_occupancy
_atom_site_symmetry_multiplicity
_atom_site_calc_flag
_atom_site_refinement_flags
_atom_site_disorder_assembly
_atom_site_disorder_group
N1 N 0.30546(18) 0.01802(17) 0.33753(9) 0.0194(4) Uani 1 1 d . . .
C2 C 0.2562(2) -0.01433(19) 0.39301(10) 0.0173(4) Uani 1 1 d . . .
N3 N 0.34895(17) -0.00102(17) 0.45582(10) 0.0179(4) Uani 1 1 d . . .
H3 H 0.332(2) -0.0213(18) 0.4936(12) 0.003(5) Uiso 1 1 d . . .
C4 C 0.4702(2) 0.04331(18) 0.44054(11) 0.0172(4) Uani 1 1 d . . .
C5 C 0.5989(2) 0.07166(19) 0.48428(11) 0.0194(4) Uani 1 1 d . . .
C6 C 0.6953(2) 0.1138(2) 0.44756(11) 0.0206(4) Uani 1 1 d . . .
F6 F 0.82398(12) 0.14063(12) 0.48706(6) 0.0247(3) Uani 1 1 d . . .
C7 C 0.6736(2) 0.1245(2) 0.37369(11) 0.0206(4) Uani 1 1 d . . .
C8 C 0.5431(2) 0.0938(2) 0.33221(12) 0.0206(4) Uani 1 1 d . . .
H8 H 0.523(2) 0.102(2) 0.2799(14) 0.021(6) Uiso 1 1 d . . .
C9 C 0.4411(2) 0.0543(2) 0.36637(11) 0.0189(4) Uani 1 1 d . . .
N10 N 0.12518(18) -0.05978(18) 0.38832(10) 0.0207(4) Uani 1 1 d . . .
H10 H 0.085(2) -0.085(2) 0.3491(13) 0.012(6) Uiso 1 1 d . . .
C11 C 0.0709(2) -0.08387(19) 0.44764(11) 0.0184(4) Uani 1 1 d . . .
O11 O 0.13513(15) -0.05992(14) 0.50807(8) 0.0220(3) Uani 1 1 d . . .
N12 N -0.05733(19) -0.13263(18) 0.43236(11) 0.0224(4) Uani 1 1 d . . .
H12 H -0.090(3) -0.154(3) 0.3938(16) 0.027(8) Uiso 1 1 d . . .
C13 C -0.1207(2) -0.1752(2) 0.48922(12) 0.0247(5) Uani 1 1 d . . .
H13A H -0.067(3) -0.251(3) 0.5140(15) 0.038(7) Uiso 1 1 d . . .
H13B H -0.114(3) -0.110(3) 0.5232(15) 0.036(7) Uiso 1 1 d . . .
C14 C -0.2679(2) -0.2163(2) 0.45981(12) 0.0264(5) Uani 1 1 d . . .
H14A H -0.3200 -0.1498 0.4318 0.040 Uiso 1 1 calc R . .
H14B H -0.3115 -0.2374 0.4991 0.040 Uiso 1 1 calc R . .
H14C H -0.2678 -0.2881 0.4294 0.040 Uiso 1 1 calc R . .
C15 C 0.6331(2) 0.0515(2) 0.56345(11) 0.0206(4) Uani 1 1 d . . .
H15 H 0.728(2) 0.029(2) 0.5789(11) 0.012(5) Uiso 1 1 d . . .
O16 O 0.54542(16) -0.04280(14) 0.58073(8) 0.0246(3) Uani 1 1 d . . .
C17 C 0.4900(2) -0.0061(2) 0.64046(12) 0.0280(5) Uani 1 1 d . . .
H17A H 0.387(3) 0.012(2) 0.6219(13) 0.028(6) Uiso 1 1 d . . .
H17E H 0.495(3) -0.075(3) 0.6721(14) 0.029(6) Uiso 1 1 d . . .
C18 C 0.5733(3) 0.1037(2) 0.67247(12) 0.0309(5) Uani 1 1 d . . .
H18A H 0.654(3) 0.078(2) 0.7066(13) 0.027(6) Uiso 1 1 d . . .
H18E H 0.516(3) 0.163(3) 0.6969(16) 0.053(9) Uiso 1 1 d . . .
C19 C 0.6127(2) 0.1632(2) 0.60810(12) 0.0250(5) Uani 1 1 d . . .
H19A H 0.539(3) 0.217(2) 0.5821(13) 0.025(6) Uiso 1 1 d . . .
H19E H 0.693(3) 0.208(2) 0.6197(13) 0.026(6) Uiso 1 1 d . . .
C20 C 0.7869(2) 0.1568(2) 0.33796(11) 0.0204(4) Uani 1 1 d . . .
C21 C 0.8091(2) 0.0845(2) 0.28227(11) 0.0216(5) Uani 1 1 d . . .
H21 H 0.751(3) 0.017(3) 0.2677(13) 0.024(6) Uiso 1 1 d . . .
N22 N 0.90847(18) 0.10722(17) 0.24691(9) 0.0220(4) Uani 1 1 d . . .
C23 C 0.9886(2) 0.2050(2) 0.26815(11) 0.0197(4) Uani 1 1 d . . .
N24 N 0.97513(18) 0.28172(17) 0.32033(9) 0.0216(4) Uani 1 1 d . . .
C25 C 0.8745(2) 0.2575(2) 0.35458(11) 0.0212(5) Uani 1 1 d . . .
H25 H 0.865(2) 0.314(2) 0.3901(13) 0.015(5) Uiso 1 1 d . . .
C26 C 1.0996(2) 0.2339(2) 0.22642(11) 0.0202(4) Uani 1 1 d . . .
C27 C 1.0286(2) 0.2909(2) 0.15554(12) 0.0246(5) Uani 1 1 d . . .
H27A H 1.095(3) 0.304(2) 0.1251(14) 0.028(7) Uiso 1 1 d . . .
H27B H 0.989(3) 0.370(3) 0.1622(14) 0.033(7) Uiso 1 1 d . . .
H27C H 0.951(3) 0.233(3) 0.1278(16) 0.046(8) Uiso 1 1 d . . .
C28 C 1.2116(2) 0.3182(2) 0.26772(13) 0.0244(5) Uani 1 1 d . . .
H28A H 1.2560(19) 0.2851(17) 0.3132(11) 0.001(4) Uiso 1 1 d . . .
H28B H 1.282(2) 0.335(2) 0.2372(13) 0.021(6) Uiso 1 1 d . . .
H28C H 1.174(3) 0.400(3) 0.2762(14) 0.036(7) Uiso 1 1 d . . .
O29 O 1.16079(15) 0.12109(14) 0.20979(8) 0.0208(3) Uani 1 1 d . . .
H29 H 1.207(3) 0.084(3) 0.2475(14) 0.024(7) Uiso 1 1 d . . .
N31 N 0.68673(18) 0.88416(17) 0.16552(9) 0.0203(4) Uani 1 1 d . . .
C32 C 0.7449(2) 0.8932(2) 0.11056(11) 0.0229(5) Uani 1 1 d . . .
N33 N 0.6651(2) 0.8472(2) 0.04925(11) 0.0320(5) Uani 1 1 d . . .
H33 H 0.698(3) 0.836(3) 0.0138(16) 0.039(8) Uiso 1 1 d . . .
C34 C 0.5443(2) 0.8055(2) 0.06552(12) 0.0270(5) Uani 1 1 d . . .
C35 C 0.4263(2) 0.7515(3) 0.02396(12) 0.0347(6) Uani 1 1 d . . .
C36 C 0.3229(2) 0.7263(2) 0.05972(12) 0.0281(5) Uani 1 1 d . . .
F36 F 0.20187(14) 0.68017(17) 0.02066(7) 0.0427(4) Uani 1 1 d . . .
C37 C 0.3291(2) 0.7509(2) 0.13130(12) 0.0216(5) Uani 1 1 d . . .
C38 C 0.4505(2) 0.8049(2) 0.17056(12) 0.0209(5) Uani 1 1 d . . .
H38 H 0.459(2) 0.825(2) 0.2186(13) 0.014(5) Uiso 1 1 d . . .
C39 C 0.5568(2) 0.8312(2) 0.13732(11) 0.0197(4) Uani 1 1 d . . .
N40 N 0.87197(19) 0.94480(19) 0.11460(10) 0.0236(4) Uani 1 1 d . . .
H40 H 0.904(3) 0.983(3) 0.1542(16) 0.043(9) Uiso 1 1 d . . .
C41 C 0.9361(3) 0.9543(3) 0.05674(13) 0.0379(6) Uani 1 1 d . A .
O41 O 0.8802(2) 0.9146(3) -0.00212(9) 0.0588(7) Uani 1 1 d . . .
N42 N 1.0599(2) 1.0086(3) 0.07354(12) 0.0458(7) Uani 1 1 d . . .
H42 H 1.087(3) 1.038(2) 0.1126(15) 0.022(7) Uiso 1 1 d . . .
C43A C 1.1543(6) 1.0065(6) 0.0213(3) 0.0249(15) Uani 0.520(11) 1 d PU A 1
H43A H 1.2502 0.9847 0.0455 0.030 Uiso 0.520(11) 1 calc PR A 1
H43B H 1.1207 0.9469 -0.0174 0.030 Uiso 0.520(11) 1 calc PR A 1
C44A C 1.1474(5) 1.1358(6) -0.0075(3) 0.0287(16) Uani 0.520(11) 1 d PU A 1
H44A H 1.0504 1.1590 -0.0255 0.043 Uiso 0.520(11) 1 calc PR A 1
H44B H 1.1969 1.1400 -0.0461 0.043 Uiso 0.520(11) 1 calc PR A 1
H44C H 1.1905 1.1920 0.0306 0.043 Uiso 0.520(11) 1 calc PR A 1
C43B C 1.1128(5) 1.0798(7) 0.0183(3) 0.0250(18) Uani 0.480(11) 1 d PU A 2
H43C H 1.1712 1.1495 0.0400 0.030 Uiso 0.480(11) 1 calc PR A 2
H43D H 1.0353 1.1113 -0.0191 0.030 Uiso 0.480(11) 1 calc PR A 2
C44B C 1.1970(7) 0.9865(5) -0.0117(4) 0.0322(18) Uani 0.480(11) 1 d PU A 2
H44D H 1.2799 0.9653 0.0245 0.048 Uiso 0.480(11) 1 calc PR A 2
H44E H 1.2246 1.0209 -0.0533 0.048 Uiso 0.480(11) 1 calc PR A 2
H44F H 1.1412 0.9127 -0.0255 0.048 Uiso 0.480(11) 1 calc PR A 2
C45 C 0.4113(3) 0.7270(3) -0.05422(13) 0.0469(8) Uani 1 1 d . . .
H45 H 0.341(3) 0.668(3) -0.0709(15) 0.045(8) Uiso 1 1 d . . .
O46 O 0.53821(18) 0.6778(2) -0.06517(9) 0.0434(5) Uani 1 1 d . . .
C47 C 0.5266(3) 0.6851(3) -0.14016(13) 0.0494(8) Uani 1 1 d . . .
H47A H 0.458(3) 0.612(3) -0.1645(16) 0.051(8) Uiso 1 1 d . . .
H47E H 0.616(3) 0.677(3) -0.1510(14) 0.039(7) Uiso 1 1 d . . .
C48 C 0.4592(4) 0.8063(4) -0.16229(16) 0.0612(10) Uani 1 1 d . . .
H48A H 0.3917 0.7991 -0.2084 0.073 Uiso 1 1 calc R . .
H48B H 0.5293 0.8687 -0.1667 0.073 Uiso 1 1 calc R . .
C49 C 0.3850(3) 0.8408(4) -0.10213(16) 0.0566(10) Uani 1 1 d . . .
H49A H 0.285(4) 0.860(3) -0.1167(17) 0.054(9) Uiso 1 1 d . . .
H49E H 0.433(5) 0.921(5) -0.073(3) 0.101(15) Uiso 1 1 d . . .
C50 C 0.2115(2) 0.72619(19) 0.16536(11) 0.0194(4) Uani 1 1 d . . .
C51 C 0.1803(2) 0.8075(2) 0.21528(12) 0.0221(5) Uani 1 1 d . . .
H51 H 0.236(2) 0.888(2) 0.2275(12) 0.020(6) Uiso 1 1 d . . .
N52 N 0.07967(18) 0.78862(17) 0.25021(10) 0.0227(4) Uani 1 1 d . . .
C53 C 0.0059(2) 0.6860(2) 0.23383(11) 0.0189(4) Uani 1 1 d . . .
N54 N 0.02594(18) 0.60198(16) 0.18689(9) 0.0197(4) Uani 1 1 d . . .
C55 C 0.1291(2) 0.6226(2) 0.15365(11) 0.0196(4) Uani 1 1 d . . .
H55 H 0.146(2) 0.564(2) 0.1193(14) 0.021(6) Uiso 1 1 d . . .
C56 C -0.1065(2) 0.6591(2) 0.27506(11) 0.0220(5) Uani 1 1 d . . .
C57 C -0.2204(2) 0.5772(2) 0.23276(13) 0.0279(5) Uani 1 1 d . . .
H57A H -0.2933 0.5664 0.2593 0.042 Uiso 1 1 calc R . .
H57B H -0.1813 0.4972 0.2251 0.042 Uiso 1 1 calc R . .
H57C H -0.2597 0.6154 0.1867 0.042 Uiso 1 1 calc R . .
C58 C -0.0364(2) 0.5977(2) 0.34497(12) 0.0265(5) Uani 1 1 d . . .
H58A H 0.005(3) 0.518(3) 0.3330(13) 0.023(6) Uiso 1 1 d . . .
H58B H -0.105(3) 0.579(3) 0.3724(15) 0.034(7) Uiso 1 1 d . . .
H58C H 0.036(3) 0.652(3) 0.3723(14) 0.030(7) Uiso 1 1 d . . .
O59 O -0.16472(16) 0.77145(15) 0.29306(8) 0.0244(3) Uani 1 1 d . . .
H59 H -0.210(3) 0.812(3) 0.2537(19) 0.053(10) Uiso 1 1 d . . .

loop_
_atom_site_aniso_label
_atom_site_aniso_U_11
_atom_site_aniso_U_22
_atom_site_aniso_U_33
_atom_site_aniso_U_23
_atom_site_aniso_U_13
_atom_site_aniso_U_12
N1 0.0179(8) 0.0242(9) 0.0157(9) 0.0007(7) 0.0027(7) -0.0019(7)
C2 0.0159(10) 0.0180(10) 0.0174(11) -0.0009(8) 0.0025(8) -0.0002(8)
N3 0.0170(9) 0.0233(9) 0.0145(9) 0.0015(7) 0.0059(7) -0.0022(7)
C4 0.0184(10) 0.0178(10) 0.0156(10) 0.0006(8) 0.0046(8) 0.0005(8)
C5 0.0193(10) 0.0214(10) 0.0174(11) -0.0002(8) 0.0036(8) 0.0007(8)
C6 0.0156(9) 0.0237(11) 0.0211(11) -0.0019(9) 0.0012(8) -0.0026(8)
F6 0.0167(6) 0.0376(7) 0.0187(6) 0.0002(5) 0.0016(4) -0.0076(5)
C7 0.0208(10) 0.0211(10) 0.0207(11) 0.0013(9) 0.0064(8) -0.0021(9)
C8 0.0214(10) 0.0254(11) 0.0153(11) 0.0013(8) 0.0044(8) -0.0018(8)
C9 0.0175(10) 0.0205(10) 0.0187(11) 0.0003(8) 0.0041(8) 0.0007(8)
N10 0.0180(9) 0.0303(10) 0.0130(9) -0.0031(8) 0.0016(7) -0.0044(8)
C11 0.0184(10) 0.0209(10) 0.0164(11) 0.0002(8) 0.0048(8) 0.0014(8)
O11 0.0195(7) 0.0312(8) 0.0154(8) -0.0019(6) 0.0039(6) -0.0047(6)
N12 0.0201(9) 0.0319(11) 0.0150(10) -0.0021(8) 0.0034(8) -0.0057(7)
C13 0.0228(11) 0.0340(13) 0.0181(11) -0.0014(10) 0.0064(9) -0.0046(10)
C14 0.0227(11) 0.0295(12) 0.0290(12) -0.0005(10) 0.0101(9) -0.0035(9)
C15 0.0149(10) 0.0265(11) 0.0196(11) 0.0028(9) 0.0021(8) -0.0029(8)
O16 0.0268(8) 0.0296(8) 0.0178(7) 0.0015(6) 0.0061(6) -0.0070(6)
C17 0.0243(12) 0.0421(14) 0.0195(11) 0.0073(10) 0.0091(9) 0.0011(10)
C18 0.0313(12) 0.0421(14) 0.0198(12) -0.0029(10) 0.0068(10) 0.0045(11)
C19 0.0222(11) 0.0309(12) 0.0201(11) -0.0025(9) 0.0011(8) -0.0014(9)
C20 0.0173(10) 0.0276(12) 0.0148(10) 0.0045(8) 0.0005(8) -0.0016(8)
C21 0.0198(10) 0.0246(12) 0.0201(11) 0.0012(9) 0.0035(8) -0.0056(9)
N22 0.0186(8) 0.0264(10) 0.0210(9) 0.0000(8) 0.0047(7) -0.0029(7)
C23 0.0169(10) 0.0236(11) 0.0176(11) 0.0044(9) 0.0017(8) -0.0002(8)
N24 0.0202(9) 0.0270(10) 0.0184(9) 0.0002(8) 0.0055(7) -0.0033(8)
C25 0.0209(11) 0.0263(11) 0.0165(11) 0.0000(9) 0.0046(8) -0.0028(9)
C26 0.0175(10) 0.0232(11) 0.0203(11) 0.0008(9) 0.0053(8) -0.0011(9)
C27 0.0255(12) 0.0279(12) 0.0224(12) 0.0072(10) 0.0095(10) 0.0029(10)
C28 0.0205(11) 0.0287(13) 0.0258(13) -0.0003(10) 0.0091(9) -0.0035(9)
O29 0.0210(7) 0.0235(8) 0.0171(8) 0.0024(7) 0.0024(6) 0.0025(6)
N31 0.0182(9) 0.0253(9) 0.0169(9) -0.0005(7) 0.0027(7) -0.0044(7)
C32 0.0204(11) 0.0293(12) 0.0176(11) 0.0019(9) 0.0011(8) -0.0036(9)
N33 0.0268(10) 0.0557(14) 0.0138(10) -0.0011(9) 0.0052(8) -0.0178(9)
C34 0.0208(11) 0.0390(14) 0.0209(11) 0.0039(10) 0.0043(9) -0.0080(9)
C35 0.0290(12) 0.0600(17) 0.0142(12) 0.0010(11) 0.0026(9) -0.0174(12)
C36 0.0206(11) 0.0416(14) 0.0202(12) 0.0002(10) 0.0006(8) -0.0119(10)
F36 0.0270(7) 0.0810(12) 0.0183(7) -0.0029(7) 0.0013(5) -0.0275(7)
C37 0.0203(10) 0.0224(10) 0.0207(12) 0.0046(9) 0.0015(8) -0.0015(9)
C38 0.0234(11) 0.0240(11) 0.0146(11) 0.0003(9) 0.0026(8) -0.0018(9)
C39 0.0174(10) 0.0236(11) 0.0163(11) 0.0017(9) 0.0002(8) -0.0028(9)
N40 0.0218(9) 0.0342(11) 0.0144(9) -0.0012(8) 0.0031(7) -0.0089(8)
C41 0.0309(13) 0.0642(18) 0.0170(12) 0.0013(12) 0.0015(9) -0.0207(13)
O41 0.0426(11) 0.117(2) 0.0185(9) -0.0124(11) 0.0102(8) -0.0489(13)
N42 0.0351(13) 0.0858(19) 0.0174(11) -0.0063(12) 0.0076(9) -0.0355(13)
C43A 0.024(3) 0.030(3) 0.024(3) -0.008(2) 0.013(2) -0.002(2)
C44A 0.022(2) 0.036(3) 0.029(3) 0.004(2) 0.0075(18) -0.005(2)
C43B 0.011(2) 0.033(4) 0.030(3) 0.002(3) 0.004(2) 0.000(2)
C44B 0.033(3) 0.031(3) 0.033(4) -0.004(2) 0.007(3) 0.002(2)
C45 0.0277(13) 0.093(2) 0.0191(13) -0.0065(13) 0.0041(10) -0.0325(15)
O46 0.0429(10) 0.0697(13) 0.0178(8) -0.0081(8) 0.0076(7) -0.0170(9)
C47 0.0441(16) 0.087(2) 0.0183(13) -0.0059(14) 0.0102(11) -0.0248(16)
C48 0.063(2) 0.098(3) 0.0268(15) 0.0028(17) 0.0189(14) -0.023(2)
C49 0.0292(14) 0.115(3) 0.0248(15) 0.0179(17) 0.0047(11) -0.0069(16)
C50 0.0200(10) 0.0211(11) 0.0157(11) 0.0033(8) 0.0010(8) 0.0005(8)
C51 0.0177(10) 0.0233(11) 0.0239(12) -0.0010(9) 0.0016(8) -0.0007(9)
N52 0.0198(9) 0.0255(10) 0.0221(10) -0.0055(8) 0.0036(7) 0.0010(7)
C53 0.0186(10) 0.0215(11) 0.0152(10) 0.0002(8) 0.0009(8) 0.0022(8)
N54 0.0198(8) 0.0213(9) 0.0189(9) -0.0016(7) 0.0063(7) -0.0010(7)
C55 0.0218(10) 0.0221(11) 0.0155(10) -0.0021(9) 0.0054(8) 0.0003(9)
C56 0.0216(10) 0.0262(11) 0.0192(11) -0.0027(9) 0.0067(8) 0.0032(9)
C57 0.0225(11) 0.0359(13) 0.0271(12) -0.0012(10) 0.0091(9) -0.0018(10)
C58 0.0259(12) 0.0333(13) 0.0222(12) 0.0020(10) 0.0093(9) 0.0056(10)
O59 0.0249(8) 0.0328(9) 0.0152(8) -0.0002(7) 0.0037(6) 0.0089(7)

loop_
_atom_type_symbol
_atom_type_description
_atom_type_scat_dispersion_real
_atom_type_scat_dispersion_imag
_atom_type_scat_source
C C 0.0181 0.0091 'International Tables Vol C Tables 4.2.6.8 and 6.1.1.4'
H H 0.0000 0.0000 'International Tables Vol C Tables 4.2.6.8 and 6.1.1.4'
N N 0.0311 0.0180 'International Tables Vol C Tables 4.2.6.8 and 6.1.1.4'
O O 0.0492 0.0322 'International Tables Vol C Tables 4.2.6.8 and 6.1.1.4'
F F 0.0727 0.0534 'International Tables Vol C Tables 4.2.6.8 and 6.1.1.4'

loop_
_geom_angle_atom_site_label_1
_geom_angle_atom_site_label_2
_geom_angle_atom_site_label_3
_geom_angle
C2 N1 C9 104.43(17)
N1 C2 N3 113.45(18)
N1 C2 N10 123.86(18)
N3 C2 N10 122.67(19)
C2 N3 C4 107.08(18)
N3 C4 C5 131.7(2)
N3 C4 C9 104.83(18)
C5 C4 C9 123.4(2)
C6 C5 C4 113.78(19)
C6 C5 C15 122.76(18)
C4 C5 C15 123.36(18)
F6 C6 C5 116.70(18)
F6 C6 C7 117.74(17)
C5 C6 C7 125.47(19)
C6 C7 C8 118.45(19)
C6 C7 C20 122.14(18)
C8 C7 C20 119.21(19)
C9 C8 C7 118.5(2)
C8 C9 N1 129.5(2)
C8 C9 C4 120.3(2)
N1 C9 C4 110.21(18)
C2 N10 C11 123.04(18)
O11 C11 N12 123.84(19)
O11 C11 N10 121.85(19)
N12 C11 N10 114.29(19)
C11 N12 C13 120.3(2)
N12 C13 C14 110.68(19)
O16 C15 C5 109.26(17)
O16 C15 C19 106.19(16)
C5 C15 C19 115.21(18)
C15 O16 C17 110.16(17)
O16 C17 C18 106.18(18)
C17 C18 C19 102.72(19)
C18 C19 C15 102.00(19)
C21 C20 C25 115.43(19)
C21 C20 C7 119.3(2)
C25 C20 C7 125.3(2)
N22 C21 C20 123.3(2)
C21 N22 C23 116.38(19)
N22 C23 N24 125.29(19)
N22 C23 C26 116.63(19)
N24 C23 C26 118.01(19)
C25 N24 C23 117.19(18)
N24 C25 C20 122.4(2)
O29 C26 C28 109.88(17)
O29 C26 C27 106.41(17)
C28 C26 C27 111.09(19)
O29 C26 C23 109.13(17)
C28 C26 C23 111.88(18)
C27 C26 C23 108.27(17)
C32 N31 C39 104.19(17)
N31 C32 N33 113.46(19)
N31 C32 N40 123.15(19)
N33 C32 N40 123.4(2)
C32 N33 C34 106.8(2)
N33 C34 C35 131.9(2)
N33 C34 C39 105.66(19)
C35 C34 C39 122.4(2)
C36 C35 C34 114.6(2)
C36 C35 C45 123.0(2)
C34 C35 C45 122.4(2)
F36 C36 C35 117.1(2)
F36 C36 C37 117.29(19)
C35 C36 C37 125.5(2)
C36 C37 C38 117.4(2)
C36 C37 C50 122.51(19)
C38 C37 C50 120.0(2)
C39 C38 C37 119.2(2)
C38 C39 C34 120.8(2)
C38 C39 N31 129.3(2)
C34 C39 N31 109.87(18)
C32 N40 C41 123.95(19)
O41 C41 N42 125.6(2)
O41 C41 N40 121.3(2)
N42 C41 N40 113.1(2)
C41 N42 C43B 120.2(3)
C41 N42 C43A 119.9(3)
C43B N42 C43A 34.5(2)
C44A C43A N42 104.2(5)
N42 C43B C44B 103.3(6)
O46 C45 C35 108.7(2)
O46 C45 C49 104.6(2)
C35 C45 C49 115.2(3)
C45 O46 C47 104.7(2)
O46 C47 C48 105.5(3)
C47 C48 C49 104.8(3)
C45 C49 C48 102.1(3)
C55 C50 C51 114.82(19)
C55 C50 C37 124.7(2)
C51 C50 C37 120.47(19)
N52 C51 C50 123.7(2)
C53 N52 C51 116.05(19)
N54 C53 N52 125.51(19)
N54 C53 C56 117.06(18)
N52 C53 C56 117.35(19)
C53 N54 C55 116.96(18)
N54 C55 C50 122.9(2)
O59 C56 C57 110.04(17)
O59 C56 C58 106.87(17)
C57 C56 C58 110.6(2)
O59 C56 C53 109.85(18)
C57 C56 C53 111.71(17)
C58 C56 C53 107.59(17)

loop_
_geom_bond_atom_site_label_1
_geom_bond_atom_site_label_2
_geom_bond_distance
N1 C2 1.319(3)
N1 C9 1.392(3)
C2 N3 1.356(3)
C2 N10 1.373(3)
N3 C4 1.386(3)
C4 C5 1.398(3)
C4 C9 1.401(3)
C5 C6 1.388(3)
C5 C15 1.506(3)
C6 F6 1.363(2)
C6 C7 1.398(3)
C7 C8 1.401(3)
C7 C20 1.485(3)
C8 C9 1.391(3)
N10 C11 1.393(3)
C11 O11 1.226(3)
C11 N12 1.348(3)
N12 C13 1.456(3)
C13 C14 1.510(3)
C15 O16 1.433(3)
C15 C19 1.533(3)
O16 C17 1.439(3)
C17 C18 1.508(4)
C18 C19 1.527(3)
C20 C21 1.390(3)
C20 C25 1.392(3)
C21 N22 1.339(3)
N22 C23 1.339(3)
C23 N24 1.339(3)
C23 C26 1.532(3)
N24 C25 1.339(3)
C26 O29 1.440(3)
C26 C28 1.523(3)
C26 C27 1.525(3)
N31 C32 1.318(3)
N31 C39 1.406(3)
C32 N33 1.364(3)
C32 N40 1.365(3)
N33 C34 1.380(3)
C34 C35 1.393(3)
C34 C39 1.392(3)
C35 C36 1.383(3)
C35 C45 1.507(3)
C36 F36 1.363(3)
C36 C37 1.395(3)
C37 C38 1.401(3)
C37 C50 1.484(3)
C38 C39 1.379(3)
N40 C41 1.405(3)
C41 O41 1.227(3)
C41 N42 1.335(3)
N42 C43B 1.505(8)
N42 C43A 1.520(7)
C43A C44A 1.513(9)
C43B C44B 1.510(10)
C45 O46 1.425(4)
C45 C49 1.536(5)
O46 C47 1.428(3)
C47 C48 1.501(5)
C48 C49 1.552(4)
C50 C55 1.384(3)
C50 C51 1.394(3)
C51 N52 1.337(3)
N52 C53 1.337(3)
C53 N54 1.335(3)
C53 C56 1.533(3)
N54 C55 1.340(3)
C56 O59 1.431(3)
C56 C57 1.526(3)
C56 C58 1.528(3)

loop_
_geom_torsion_atom_site_label_1
_geom_torsion_atom_site_label_2
_geom_torsion_atom_site_label_3
_geom_torsion_atom_site_label_4
_geom_torsion
C9 N1 C2 N3 0.5(2)
C9 N1 C2 N10 -178.1(2)
N1 C2 N3 C4 -0.4(2)
N10 C2 N3 C4 178.27(19)
C2 N3 C4 C5 -178.8(2)
C2 N3 C4 C9 0.0(2)
N3 C4 C5 C6 179.6(2)
C9 C4 C5 C6 0.9(3)
N3 C4 C5 C15 3.1(4)
C9 C4 C5 C15 -175.6(2)
C4 C5 C6 F6 -178.68(18)
C15 C5 C6 F6 -2.1(3)
C4 C5 C6 C7 -2.3(3)
C15 C5 C6 C7 174.3(2)
F6 C6 C7 C8 178.21(19)
C5 C6 C7 C8 1.8(3)
F6 C6 C7 C20 3.5(3)
C5 C6 C7 C20 -172.9(2)
C6 C7 C8 C9 0.1(3)
C20 C7 C8 C9 174.9(2)
C7 C8 C9 N1 -179.4(2)
C7 C8 C9 C4 -1.3(3)
C2 N1 C9 C8 177.9(2)
C2 N1 C9 C4 -0.5(2)
N3 C4 C9 C8 -178.23(19)
C5 C4 C9 C8 0.7(3)
N3 C4 C9 N1 0.3(2)
C5 C4 C9 N1 179.23(19)
N1 C2 N10 C11 -174.5(2)
N3 C2 N10 C11 7.0(3)
C2 N10 C11 O11 3.7(3)
C2 N10 C11 N12 -177.53(19)
O11 C11 N12 C13 -8.2(3)
N10 C11 N12 C13 173.07(19)
C11 N12 C13 C14 175.3(2)
C6 C5 C15 O16 -151.77(19)
C4 C5 C15 O16 24.4(3)
C6 C5 C15 C19 88.8(2)
C4 C5 C15 C19 -95.0(2)
C5 C15 O16 C17 -134.24(17)
C19 C15 O16 C17 -9.4(2)
C15 O16 C17 C18 -13.5(2)
O16 C17 C18 C19 30.7(2)
C17 C18 C19 C15 -35.1(2)
O16 C15 C19 C18 27.9(2)
C5 C15 C19 C18 148.97(18)
C6 C7 C20 C21 129.0(2)
C8 C7 C20 C21 -45.6(3)
C6 C7 C20 C25 -52.3(3)
C8 C7 C20 C25 133.1(2)
C25 C20 C21 N22 0.9(3)
C7 C20 C21 N22 179.7(2)
C20 C21 N22 C23 0.4(3)
C21 N22 C23 N24 -1.4(3)
C21 N22 C23 C26 -178.18(18)
N22 C23 N24 C25 1.0(3)
C26 C23 N24 C25 177.74(19)
C23 N24 C25 C20 0.4(3)
C21 C20 C25 N24 -1.3(3)
C7 C20 C25 N24 180.0(2)
N22 C23 C26 O29 -40.0(2)
N24 C23 C26 O29 142.96(18)
N22 C23 C26 C28 -161.81(19)
N24 C23 C26 C28 21.1(3)
N22 C23 C26 C27 75.4(2)
N24 C23 C26 C27 -101.6(2)
C39 N31 C32 N33 -1.8(3)
C39 N31 C32 N40 177.5(2)
N31 C32 N33 C34 0.5(3)
N40 C32 N33 C34 -178.8(2)
C32 N33 C34 C35 179.3(3)
C32 N33 C34 C39 1.1(3)
N33 C34 C35 C36 -177.6(3)
C39 C34 C35 C36 0.4(4)
N33 C34 C35 C45 0.3(5)
C39 C34 C35 C45 178.2(3)
C34 C35 C36 F36 176.2(2)
C45 C35 C36 F36 -1.7(4)
C34 C35 C36 C37 0.2(4)
C45 C35 C36 C37 -177.7(3)
F36 C36 C37 C38 -176.4(2)
C35 C36 C37 C38 -0.4(4)
F36 C36 C37 C50 1.3(3)
C35 C36 C37 C50 177.3(2)
C36 C37 C38 C39 0.1(3)
C50 C37 C38 C39 -177.7(2)
C37 C38 C39 C34 0.5(3)
C37 C38 C39 N31 -179.7(2)
N33 C34 C39 C38 177.7(2)
C35 C34 C39 C38 -0.7(4)
N33 C34 C39 N31 -2.2(3)
C35 C34 C39 N31 179.4(2)
C32 N31 C39 C38 -177.4(2)
C32 N31 C39 C34 2.4(2)
N31 C32 N40 C41 179.5(2)
N33 C32 N40 C41 -1.3(4)
C32 N40 C41 O41 -0.7(4)
C32 N40 C41 N42 179.8(3)
O41 C41 N42 C43B 29.8(6)
N40 C41 N42 C43B -150.7(4)
O41 C41 N42 C43A -10.2(6)
N40 C41 N42 C43A 169.2(4)
C41 N42 C43A C44A 106.5(4)
C43B N42 C43A C44A 5.8(4)
C41 N42 C43B C44B -93.2(4)
C43A N42 C43B C44B 6.7(4)
C36 C35 C45 O46 -139.0(3)
C34 C35 C45 O46 43.4(4)
C36 C35 C45 C49 104.0(3)
C34 C35 C45 C49 -73.6(3)
C35 C45 O46 C47 -166.6(2)
C49 C45 O46 C47 -43.1(3)
C45 O46 C47 C48 40.4(3)
O46 C47 C48 C49 -21.2(3)
O46 C45 C49 C48 28.1(3)
C35 C45 C49 C48 147.4(2)
C47 C48 C49 C45 -4.1(3)
C36 C37 C50 C55 41.5(3)
C38 C37 C50 C55 -140.8(2)
C36 C37 C50 C51 -141.2(2)
C38 C37 C50 C51 36.4(3)
C55 C50 C51 N52 0.4(3)
C37 C50 C51 N52 -177.1(2)
C50 C51 N52 C53 -1.2(3)
C51 N52 C53 N54 0.9(3)
C51 N52 C53 C56 177.63(18)
N52 C53 N54 C55 0.1(3)
C56 C53 N54 C55 -176.57(18)
C53 N54 C55 C50 -1.0(3)
C51 C50 C55 N54 0.7(3)
C37 C50 C55 N54 178.2(2)
N54 C53 C56 O59 -150.41(18)
N52 C53 C56 O59 32.6(2)
N54 C53 C56 C57 -28.0(3)
N52 C53 C56 C57 155.01(19)
N54 C53 C56 C58 93.6(2)
N52 C53 C56 C58 -83.4(2)
